data_4134171
loop_
_publ_author_name
'Patel, Harshal D.'
'Tran, Thanh-Huyen'
'Sumby, Christopher J.'
'Pa\<steka, Luk\'a\<s F'
'Fallon, Thomas'

_publ_section_title
;
 Boronate Ester Bullvalenes.
;
_journal_issue 8
_journal_name_full 'Journal of the American Chemical Society'
_journal_page_first 3680
_journal_page_last 3685
_journal_paper_doi 10.1021/jacs.9b12930
_journal_volume 142
_journal_year 2020
_chemical_formula_moiety 'C16 H13 N O2'
_chemical_formula_sum 'C16 H13 N O2'
_chemical_formula_weight 251.27
_space_group_crystal_system triclinic
_space_group_IT_number 2
_space_group_name_Hall '-P 1'
_space_group_name_H-M_alt 'P -1'
_atom_sites_solution_hydrogens geom
_atom_sites_solution_primary direct
_audit_creation_date 2019-10-10
_audit_creation_method
;
Olex2 1.2
(compiled 2018.05.29 svn.r3508 for OlexSys, GUI svn.r5506)
;
_cell_angle_alpha 69.193(3)
_cell_angle_beta 84.170(3)
_cell_angle_gamma 86.052(3)
_cell_formula_units_Z 6
_cell_length_a 6.0297(2)
_cell_length_b 17.3499(5)
_cell_length_c 18.4258(7)
_cell_measurement_reflns_used 6307
_cell_measurement_temperature 150(2)
_cell_measurement_theta_max 28.8700
_cell_measurement_theta_min 3.8070
_cell_volume 1791.46(11)
_computing_cell_refinement 'CrysAlisPro 1.171.38.46 (Rigaku OD, 2015)'
_computing_data_collection 'CrysAlisPro 1.171.38.46 (Rigaku OD, 2015)'
_computing_data_reduction 'CrysAlisPro 1.171.38.46 (Rigaku OD, 2015)'
_computing_molecular_graphics 'Olex2 (Dolomanov et al., 2009)'
_computing_publication_material 'Olex2 (Dolomanov et al., 2009)'
_computing_structure_refinement 'ShelXL (Sheldrick, 2015)'
_computing_structure_solution 'ShelXS (Sheldrick, 2008)'
_diffrn_ambient_environment N~2~
_diffrn_ambient_temperature 150(2)
_diffrn_detector 'CCD plate'
_diffrn_detector_area_resol_mean 16.1695
_diffrn_detector_type Eos
_diffrn_measured_fraction_theta_full 0.996
_diffrn_measured_fraction_theta_max 0.878
_diffrn_measurement_details
;
List of Runs (angles in degrees, time in seconds):

  # Type    Start    End  Width  t~exp~   \w     \q     \k     \f   Frames
--------------------------------------------------------------------------
  1  \w     35.00  95.00   1.00   28.00    --   18.95 178.00  60.00   60
  2  \w    -50.00  39.00   1.00   28.00    --   18.95 -57.00-120.00   89
  3  \w    -45.00  53.00   1.00   28.00    --  -19.50  37.00-180.00   98
  4  \w    -25.00  22.00   1.00   28.00    --  -19.50 -99.00-180.00   47
  5  \w    -92.00   6.00   1.00   28.00    --  -19.50 -37.00   0.00   98
  6  \w    -25.00  22.00   1.00   28.00    --  -19.50 -99.00   0.00   47
  7  \w    -88.00   2.00   1.00   28.00    --  -19.50 -57.00 120.00   90
  8  \w    -67.00  16.00   1.00   28.00    --  -19.50 110.00  12.00   83
  9  \w    -25.00  22.00   1.00   28.00    --  -19.50 -99.00 -90.00   47
 10  \w    -88.00   0.00   1.00   28.00    --  -19.50 -57.00 -90.00   88
 11  \w    -92.00  25.00   1.00   28.00    --  -19.50 -19.00 150.00  117
;
_diffrn_measurement_device 'four-circle diffractometer'
_diffrn_measurement_device_type 'Xcalibur, Eos'
_diffrn_measurement_method '\w scans'
_diffrn_orient_matrix_type 'CrysAlisPro convention (1999,Acta A55,543-557)'
_diffrn_orient_matrix_UB_11 -0.0618592000
_diffrn_orient_matrix_UB_12 0.0188925000
_diffrn_orient_matrix_UB_13 -0.0329578000
_diffrn_orient_matrix_UB_21 -0.1002182000
_diffrn_orient_matrix_UB_22 -0.0140298000
_diffrn_orient_matrix_UB_23 0.0234032000
_diffrn_orient_matrix_UB_31 -0.0113786000
_diffrn_orient_matrix_UB_32 0.0368958000
_diffrn_orient_matrix_UB_33 0.0085787000
_diffrn_radiation_monochromator graphite
_diffrn_radiation_probe x-ray
_diffrn_radiation_type MoK\a
_diffrn_radiation_wavelength 0.71073
_diffrn_reflns_av_R_equivalents 0.0477
_diffrn_reflns_av_unetI/netI 0.0685
_diffrn_reflns_Laue_measured_fraction_full 0.996
_diffrn_reflns_Laue_measured_fraction_max 0.878
_diffrn_reflns_limit_h_max 8
_diffrn_reflns_limit_h_min -8
_diffrn_reflns_limit_k_max 22
_diffrn_reflns_limit_k_min -23
_diffrn_reflns_limit_l_max 24
_diffrn_reflns_limit_l_min -24
_diffrn_reflns_number 31130
_diffrn_reflns_point_group_measured_fraction_full 0.996
_diffrn_reflns_point_group_measured_fraction_max 0.878
_diffrn_reflns_theta_full 27.000
_diffrn_reflns_theta_max 29.399
_diffrn_reflns_theta_min 3.334
_diffrn_source 'fine-focus sealed X-ray tube'
_diffrn_source_type 'Enhance (Mo) X-ray Source'
_exptl_absorpt_coefficient_mu 0.093
_exptl_absorpt_correction_T_max 1.00000
_exptl_absorpt_correction_T_min 0.95466
_exptl_absorpt_correction_type multi-scan
_exptl_absorpt_process_details
;
CrysAlisPro 1.171.38.46 (Rigaku Oxford Diffraction, 2015)
Empirical absorption correction using spherical harmonics,
 implemented in SCALE3 ABSPACK scaling algorithm.
;
_exptl_crystal_colour yellow
_exptl_crystal_density_diffrn 1.397
_exptl_crystal_description block
_exptl_crystal_F_000 792
_exptl_crystal_size_max 0.3
_exptl_crystal_size_mid 0.26
_exptl_crystal_size_min 0.14
_refine_diff_density_max 0.494
_refine_diff_density_min -0.286
_refine_diff_density_rms 0.048
_refine_ls_extinction_method none
_refine_ls_goodness_of_fit_ref 1.013
_refine_ls_hydrogen_treatment constr
_refine_ls_matrix_type full
_refine_ls_number_parameters 514
_refine_ls_number_reflns 8686
_refine_ls_number_restraints 0
_refine_ls_restrained_S_all 1.013
_refine_ls_R_factor_all 0.1000
_refine_ls_R_factor_gt 0.0576
_refine_ls_shift/su_max 0.000
_refine_ls_shift/su_mean 0.000
_refine_ls_structure_factor_coef Fsqd
_refine_ls_weighting_details 'w=1/[\s^2^(Fo^2^)+(0.0489P)^2^+0.2897P] where P=(Fo^2^+2Fc^2^)/3'
_refine_ls_weighting_scheme calc
_refine_ls_wR_factor_gt 0.1145
_refine_ls_wR_factor_ref 0.1306
_reflns_Friedel_coverage 0.000
_reflns_number_gt 5647
_reflns_number_total 8686
_reflns_threshold_expression 'I > 2\s(I)'
_cod_data_source_file ja9b12930_si_002.cif
_cod_data_source_block hp350
_cod_depositor_comments 'Adding full bibliography for 4134168--4134181.cif.'
_cod_database_code 4134171
_shelx_shelxl_version_number 2014/7
_chemical_oxdiff_formula C20H20N1O2
_chemical_oxdiff_usercomment 'yellow block (from rod) 0.30 x 0.26 x 0.14'
_shelx_space_group_comment
;
The symmetry employed for this shelxl refinement is uniquely defined
by the following loop, which should always be used as a source of
symmetry information in preference to the above space-group names.
They are only intended as comments.
;
_shelx_estimated_absorpt_t_max 0.987
_shelx_estimated_absorpt_t_min 0.973
_reflns_odcompleteness_completeness 99.85
_reflns_odcompleteness_iscentric 1
_reflns_odcompleteness_theta 26.32
_olex2_refinement_description
;
1. Fixed Uiso
 At 1.2 times of:
  All C(H) groups
2.a Ternary CH refined with riding coordinates:
 C1A(H1A), C1B(H1B), C1C(H1C), C4A(H4A), C4B(H4B), C4C(H4C), C5A(H5A),
 C5B(H5B), C5C(H5C), C10A(H10A), C10B(H10B), C10C(H10C)
2.b Aromatic/amide H refined with riding coordinates:
 C3A(H3A), C3B(H3B), C3C(H3C), C6A(H6A), C6B(H6B), C6C(H6C), C7A(H7A),
 C7B(H7B), C7C(H7C), C8A(H8A), C8B(H8B), C8C(H8C), C9A(H9A), C9B(H9B), C9C(H9C),
  C12A(H12A), C12B(H12B), C12C(H12C), C13A(H13A), C13B(H13B), C13C(H13C),
 C15A(H15A), C15B(H15B), C15C(H15C), C16A(H16A), C16B(H16B), C16C(H16C)
;
_olex2_submission_special_instructions 'No special instructions were received'
_oxdiff_exptl_absorpt_empirical_details
;
Empirical correction (ABSPACK) includes:
- Absorption correction using spherical harmonics
- Frame scaling
;
_oxdiff_exptl_absorpt_empirical_full_max 1.061
_oxdiff_exptl_absorpt_empirical_full_min 0.922

loop_
_space_group_symop_operation_xyz
'x, y, z'
'-x, -y, -z'

loop_
_atom_site_label
_atom_site_type_symbol
_atom_site_fract_x
_atom_site_fract_y
_atom_site_fract_z
_atom_site_U_iso_or_equiv
_atom_site_adp_type
_atom_site_occupancy
_atom_site_site_symmetry_order
_atom_site_calc_flag
_atom_site_refinement_flags_posn
_atom_site_refinement_flags_adp
_atom_site_refinement_flags_occupancy
_atom_site_disorder_assembly
_atom_site_disorder_group
C1A C 0.4608(3) 1.05995(11) 0.27483(11) 0.0247(4) Uani 1 1 d . . . . .
H1A H 0.5107 1.0464 0.2272 0.030 Uiso 1 1 calc R . . . .
C1B C 0.6540(3) 0.52487(11) 0.26947(11) 0.0237(4) Uani 1 1 d . . . . .
H1B H 0.6826 0.5846 0.2565 0.028 Uiso 1 1 calc R . . . .
C1C C 1.1060(3) 0.31660(11) -0.04512(11) 0.0271(4) Uani 1 1 d . . . . .
H1C H 1.1564 0.3103 -0.0962 0.033 Uiso 1 1 calc R . . . .
C2A C 0.3313(3) 0.98745(11) 0.33245(11) 0.0218(4) Uani 1 1 d . . . . .
C2B C 0.4973(3) 0.49664(11) 0.34343(10) 0.0205(4) Uani 1 1 d . . . . .
C2C C 0.9702(3) 0.24207(11) 0.00444(11) 0.0235(4) Uani 1 1 d . . . . .
C3A C 0.2462(3) 0.98741(11) 0.40252(11) 0.0252(4) Uani 1 1 d . . . . .
H3A H 0.1700 0.9395 0.4348 0.030 Uiso 1 1 calc R . . . .
C3B C 0.4284(3) 0.41855(11) 0.37457(11) 0.0230(4) Uani 1 1 d . . . . .
H3B H 0.3300 0.4063 0.4206 0.028 Uiso 1 1 calc R . . . .
C3C C 0.8796(3) 0.23333(11) 0.07647(11) 0.0254(4) Uani 1 1 d . . . . .
H3C H 0.7985 0.1848 0.1030 0.030 Uiso 1 1 calc R . . . .
C4A C 0.2570(3) 1.05256(12) 0.43516(12) 0.0292(5) Uani 1 1 d . . . . .
H4A H 0.1817 1.0392 0.4889 0.035 Uiso 1 1 calc R . . . .
C4B C 0.4860(3) 0.35036(11) 0.34649(11) 0.0265(4) Uani 1 1 d . . . . .
H4B H 0.4157 0.2974 0.3796 0.032 Uiso 1 1 calc R . . . .
C4C C 0.8915(3) 0.29011(13) 0.11899(12) 0.0326(5) Uani 1 1 d . . . . .
H4C H 0.8114 0.2715 0.1722 0.039 Uiso 1 1 calc R . . . .
C5A C 0.2395(3) 1.14471(12) 0.38443(13) 0.0313(5) Uani 1 1 d . . . . .
H5A H 0.1544 1.1801 0.4110 0.038 Uiso 1 1 calc R . . . .
C5B C 0.5152(3) 0.36317(12) 0.25946(12) 0.0274(4) Uani 1 1 d . . . . .
H5B H 0.4597 0.3173 0.2461 0.033 Uiso 1 1 calc R . . . .
C5C C 0.8905(4) 0.38462(12) 0.07747(13) 0.0352(5) Uani 1 1 d . . . . .
H5C H 0.8087 0.4161 0.1087 0.042 Uiso 1 1 calc R . . . .
C6A C 0.2151(3) 1.17122(11) 0.30066(12) 0.0294(5) Uani 1 1 d . . . . .
H6A H 0.1227 1.2190 0.2793 0.035 Uiso 1 1 calc R . . . .
C6B C 0.4846(3) 0.44526(12) 0.20044(11) 0.0266(4) Uani 1 1 d . . . . .
H6B H 0.4167 0.4477 0.1553 0.032 Uiso 1 1 calc R . . . .
C6C C 0.8704(3) 0.42219(12) -0.00621(13) 0.0345(5) Uani 1 1 d . . . . .
H6C H 0.7835 0.4722 -0.0231 0.041 Uiso 1 1 calc R . . . .
C7A C 0.3078(3) 1.13584(11) 0.25163(12) 0.0274(4) Uani 1 1 d . . . . .
H7A H 0.2761 1.1596 0.1986 0.033 Uiso 1 1 calc R . . . .
C7B C 0.5414(3) 0.51602(12) 0.20335(11) 0.0253(4) Uani 1 1 d . . . . .
H7B H 0.5093 0.5648 0.1610 0.030 Uiso 1 1 calc R . . . .
C7C C 0.9587(3) 0.39456(12) -0.06049(13) 0.0327(5) Uani 1 1 d . . . . .
H7C H 0.9290 0.4251 -0.1128 0.039 Uiso 1 1 calc R . . . .
C8A C 0.6653(3) 1.07560(11) 0.30823(12) 0.0279(5) Uani 1 1 d . . . . .
H8A H 0.8073 1.0701 0.2827 0.033 Uiso 1 1 calc R . . . .
C8B C 0.8754(3) 0.47691(13) 0.28061(11) 0.0288(5) Uani 1 1 d . . . . .
H8B H 1.0064 0.5065 0.2755 0.035 Uiso 1 1 calc R . . . .
C8C C 1.3101(3) 0.32132(11) -0.00554(12) 0.0292(5) Uani 1 1 d . . . . .
H8C H 1.4526 0.3162 -0.0309 0.035 Uiso 1 1 calc R . . . .
C9A C 0.6576(3) 1.09656(12) 0.37099(12) 0.0312(5) Uani 1 1 d . . . . .
H9A H 0.7963 1.1059 0.3862 0.037 Uiso 1 1 calc R . . . .
C9B C 0.8966(3) 0.39588(13) 0.29716(12) 0.0320(5) Uani 1 1 d . . . . .
H9B H 1.0435 0.3721 0.3028 0.038 Uiso 1 1 calc R . . . .
C9C C 1.3024(3) 0.33219(12) 0.06234(12) 0.0321(5) Uani 1 1 d . . . . .
H9C H 1.4412 0.3354 0.0811 0.039 Uiso 1 1 calc R . . . .
C10A C 0.4579(3) 1.10685(12) 0.41917(12) 0.0325(5) Uani 1 1 d . . . . .
H10A H 0.4895 1.1221 0.4645 0.039 Uiso 1 1 calc R . . . .
C10B C 0.7161(3) 0.33922(12) 0.30758(12) 0.0309(5) Uani 1 1 d . . . . .
H10B H 0.7680 0.2803 0.3201 0.037 Uiso 1 1 calc R . . . .
C10C C 1.1010(4) 0.33981(13) 0.11122(13) 0.0351(5) Uani 1 1 d . . . . .
H10C H 1.1318 0.3472 0.1606 0.042 Uiso 1 1 calc R . . . .
C11A C 0.2956(3) 0.91678(10) 0.30815(10) 0.0211(4) Uani 1 1 d . . . . .
C11B C 0.4181(3) 0.55675(11) 0.38158(10) 0.0210(4) Uani 1 1 d . . . . .
C11C C 0.9439(3) 0.17747(11) -0.02852(10) 0.0216(4) Uani 1 1 d . . . . .
C12A C 0.4654(3) 0.88632(11) 0.26727(10) 0.0229(4) Uani 1 1 d . . . . .
H12A H 0.6069 0.9108 0.2559 0.027 Uiso 1 1 calc R . . . .
C12B C 0.5589(3) 0.61527(11) 0.38676(11) 0.0249(4) Uani 1 1 d . . . . .
H12B H 0.7083 0.6173 0.3643 0.030 Uiso 1 1 calc R . . . .
C12C C 0.7395(3) 0.13967(11) -0.01876(11) 0.0253(4) Uani 1 1 d . . . . .
H12C H 0.6159 0.1561 0.0094 0.030 Uiso 1 1 calc R . . . .
C13A C 0.4332(3) 0.82157(11) 0.24284(11) 0.0242(4) Uani 1 1 d . . . . .
H13A H 0.5511 0.8009 0.2158 0.029 Uiso 1 1 calc R . . . .
C13B C 0.4854(3) 0.66989(11) 0.42376(11) 0.0272(4) Uani 1 1 d . . . . .
H13B H 0.5837 0.7084 0.4279 0.033 Uiso 1 1 calc R . . . .
C13C C 0.7145(3) 0.07914(11) -0.04919(11) 0.0264(4) Uani 1 1 d . . . . .
H13C H 0.5747 0.0544 -0.0428 0.032 Uiso 1 1 calc R . . . .
C14A C 0.2254(3) 0.78770(10) 0.25873(11) 0.0231(4) Uani 1 1 d . . . . .
C14B C 0.2677(3) 0.66771(11) 0.45462(10) 0.0246(4) Uani 1 1 d . . . . .
C14C C 0.8961(3) 0.05502(11) -0.08912(10) 0.0234(4) Uani 1 1 d . . . . .
C15A C 0.0533(3) 0.81508(11) 0.29971(11) 0.0254(4) Uani 1 1 d . . . . .
H15A H -0.0875 0.7901 0.3109 0.030 Uiso 1 1 calc R . . . .
C15B C 0.1212(3) 0.61197(11) 0.45031(11) 0.0255(4) Uani 1 1 d . . . . .
H15B H -0.0288 0.6114 0.4719 0.031 Uiso 1 1 calc R . . . .
C15C C 1.1008(3) 0.08988(11) -0.09975(11) 0.0260(4) Uani 1 1 d . . . . .
H15C H 1.2244 0.0718 -0.1266 0.031 Uiso 1 1 calc R . . . .
C16A C 0.0892(3) 0.87918(11) 0.32414(11) 0.0235(4) Uani 1 1 d . . . . .
H16A H -0.0286 0.8983 0.3525 0.028 Uiso 1 1 calc R . . . .
C16B C 0.1985(3) 0.55705(11) 0.41373(11) 0.0232(4) Uani 1 1 d . . . . .
H16B H 0.0993 0.5184 0.4104 0.028 Uiso 1 1 calc R . . . .
C16C C 1.1219(3) 0.15180(11) -0.07041(11) 0.0252(4) Uani 1 1 d . . . . .
H16C H 1.2609 0.1776 -0.0789 0.030 Uiso 1 1 calc R . . . .
N17A N 0.1862(3) 0.72173(10) 0.22907(10) 0.0324(4) Uani 1 1 d . . . . .
N17B N 0.1824(3) 0.72779(10) 0.49079(10) 0.0338(4) Uani 1 1 d . . . . .
N17C N 0.8697(3) -0.00973(10) -0.12125(10) 0.0308(4) Uani 1 1 d . . . . .
O18A O -0.0013(3) 0.69286(9) 0.24327(9) 0.0456(4) Uani 1 1 d . . . . .
O18B O 0.3128(3) 0.77562(9) 0.49703(9) 0.0444(4) Uani 1 1 d . . . . .
O18C O 0.6893(3) -0.04375(9) -0.10688(9) 0.0430(4) Uani 1 1 d . . . . .
O19A O 0.3394(3) 0.69995(9) 0.19115(10) 0.0456(4) Uani 1 1 d . . . . .
O19B O -0.0176(3) 0.72841(9) 0.51226(10) 0.0502(5) Uani 1 1 d . . . . .
O19C O 1.0284(3) -0.02654(8) -0.16104(9) 0.0414(4) Uani 1 1 d . . . . .

loop_
_atom_site_aniso_label
_atom_site_aniso_U_11
_atom_site_aniso_U_22
_atom_site_aniso_U_33
_atom_site_aniso_U_23
_atom_site_aniso_U_13
_atom_site_aniso_U_12
C1A 0.0257(10) 0.0243(10) 0.0258(11) -0.0117(8) 0.0029(8) -0.0047(8)
C1B 0.0235(10) 0.0265(10) 0.0233(10) -0.0118(8) 0.0040(8) -0.0069(8)
C1C 0.0293(11) 0.0266(10) 0.0240(11) -0.0076(8) 0.0022(8) -0.0047(8)
C2A 0.0171(9) 0.0218(9) 0.0268(11) -0.0092(8) -0.0008(8) 0.0002(7)
C2B 0.0158(9) 0.0262(10) 0.0202(10) -0.0087(8) -0.0024(7) -0.0007(7)
C2C 0.0198(10) 0.0236(10) 0.0256(11) -0.0068(8) -0.0016(8) -0.0019(7)
C3A 0.0231(10) 0.0260(10) 0.0258(11) -0.0088(8) 0.0023(8) -0.0046(8)
C3B 0.0179(10) 0.0260(10) 0.0221(10) -0.0050(8) -0.0002(8) -0.0010(8)
C3C 0.0210(10) 0.0274(10) 0.0262(11) -0.0079(8) 0.0013(8) -0.0030(8)
C4A 0.0283(11) 0.0358(11) 0.0281(11) -0.0177(9) 0.0036(9) -0.0059(9)
C4B 0.0225(10) 0.0218(10) 0.0327(12) -0.0071(8) 0.0023(9) -0.0030(8)
C4C 0.0241(11) 0.0461(13) 0.0283(12) -0.0150(10) 0.0014(9) 0.0001(9)
C5A 0.0240(11) 0.0323(11) 0.0459(14) -0.0252(10) 0.0059(9) -0.0074(8)
C5B 0.0217(10) 0.0297(11) 0.0348(12) -0.0165(9) 0.0002(9) -0.0037(8)
C5C 0.0300(12) 0.0351(12) 0.0456(14) -0.0218(11) 0.0024(10) -0.0021(9)
C6A 0.0224(11) 0.0228(10) 0.0432(13) -0.0116(9) -0.0041(9) -0.0007(8)
C6B 0.0198(10) 0.0380(11) 0.0252(11) -0.0153(9) 0.0001(8) -0.0014(8)
C6C 0.0279(12) 0.0240(10) 0.0472(14) -0.0064(10) -0.0059(10) 0.0004(9)
C7A 0.0247(11) 0.0249(10) 0.0306(11) -0.0057(9) -0.0046(9) -0.0064(8)
C7B 0.0241(10) 0.0283(10) 0.0217(10) -0.0078(8) 0.0019(8) -0.0004(8)
C7C 0.0295(12) 0.0318(11) 0.0317(12) -0.0024(9) -0.0087(9) -0.0052(9)
C8A 0.0170(10) 0.0267(10) 0.0370(12) -0.0089(9) 0.0051(9) -0.0040(8)
C8B 0.0173(10) 0.0460(13) 0.0269(11) -0.0172(10) 0.0026(8) -0.0087(9)
C8C 0.0179(10) 0.0269(10) 0.0388(13) -0.0078(9) 0.0032(9) -0.0028(8)
C9A 0.0197(10) 0.0351(11) 0.0413(13) -0.0148(10) -0.0053(9) -0.0061(8)
C9B 0.0159(10) 0.0487(13) 0.0348(12) -0.0197(10) -0.0028(9) 0.0054(9)
C9C 0.0207(11) 0.0371(12) 0.0396(13) -0.0134(10) -0.0036(9) -0.0062(9)
C10A 0.0297(12) 0.0411(12) 0.0348(12) -0.0221(10) -0.0025(9) -0.0084(9)
C10B 0.0245(11) 0.0289(11) 0.0397(13) -0.0140(9) -0.0023(9) 0.0055(8)
C10C 0.0318(12) 0.0419(12) 0.0369(13) -0.0189(10) -0.0046(10) -0.0060(9)
C11A 0.0218(10) 0.0190(9) 0.0209(10) -0.0047(8) -0.0031(8) -0.0009(7)
C11B 0.0213(10) 0.0235(9) 0.0159(9) -0.0040(7) -0.0027(7) 0.0001(7)
C11C 0.0211(10) 0.0224(9) 0.0183(10) -0.0027(8) -0.0037(8) -0.0007(7)
C12A 0.0208(10) 0.0234(10) 0.0236(10) -0.0075(8) -0.0003(8) -0.0014(8)
C12B 0.0206(10) 0.0317(11) 0.0226(10) -0.0093(8) -0.0019(8) -0.0032(8)
C12C 0.0199(10) 0.0261(10) 0.0273(11) -0.0062(8) -0.0016(8) -0.0005(8)
C13A 0.0289(11) 0.0221(10) 0.0210(10) -0.0076(8) -0.0010(8) 0.0019(8)
C13B 0.0318(12) 0.0265(10) 0.0238(11) -0.0072(8) -0.0071(9) -0.0061(8)
C13C 0.0220(10) 0.0266(10) 0.0269(11) -0.0037(8) -0.0042(8) -0.0049(8)
C14A 0.0324(11) 0.0155(9) 0.0206(10) -0.0037(7) -0.0087(8) -0.0014(8)
C14B 0.0334(12) 0.0234(10) 0.0168(10) -0.0070(8) -0.0040(8) 0.0028(8)
C14C 0.0311(11) 0.0217(9) 0.0162(10) -0.0040(8) -0.0072(8) 0.0005(8)
C15A 0.0223(10) 0.0223(10) 0.0278(11) -0.0029(8) -0.0053(8) -0.0044(8)
C15B 0.0226(10) 0.0308(11) 0.0218(10) -0.0087(8) 0.0031(8) -0.0015(8)
C15C 0.0249(11) 0.0304(10) 0.0205(10) -0.0068(8) -0.0015(8) 0.0013(8)
C16A 0.0205(10) 0.0236(10) 0.0259(10) -0.0082(8) -0.0005(8) -0.0010(8)
C16B 0.0202(10) 0.0258(10) 0.0248(10) -0.0102(8) 0.0002(8) -0.0041(8)
C16C 0.0220(10) 0.0296(10) 0.0229(10) -0.0075(8) -0.0008(8) -0.0043(8)
N17A 0.0480(12) 0.0212(9) 0.0281(10) -0.0063(7) -0.0115(9) -0.0032(8)
N17B 0.0512(13) 0.0279(9) 0.0235(9) -0.0106(8) -0.0047(9) 0.0012(8)
N17C 0.0419(11) 0.0271(9) 0.0223(9) -0.0057(7) -0.0083(8) -0.0014(8)
O18A 0.0552(11) 0.0390(9) 0.0464(10) -0.0148(8) -0.0078(8) -0.0222(8)
O18B 0.0632(11) 0.0351(9) 0.0436(10) -0.0216(8) -0.0133(8) -0.0034(8)
O18C 0.0516(11) 0.0406(9) 0.0412(9) -0.0161(7) -0.0085(8) -0.0154(8)
O19A 0.0581(11) 0.0381(9) 0.0510(10) -0.0291(8) -0.0063(9) 0.0046(8)
O19B 0.0510(11) 0.0508(10) 0.0555(11) -0.0328(9) 0.0166(9) -0.0006(8)
O19C 0.0563(11) 0.0371(9) 0.0342(9) -0.0185(7) -0.0005(8) 0.0024(7)

loop_
_atom_type_symbol
_atom_type_description
_atom_type_scat_dispersion_real
_atom_type_scat_dispersion_imag
_atom_type_scat_source
C C 0.0033 0.0016 'International Tables Vol C Tables 4.2.6.8 and 6.1.1.4'
H H 0.0000 0.0000 'International Tables Vol C Tables 4.2.6.8 and 6.1.1.4'
N N 0.0061 0.0033 'International Tables Vol C Tables 4.2.6.8 and 6.1.1.4'
O O 0.0106 0.0060 'International Tables Vol C Tables 4.2.6.8 and 6.1.1.4'

loop_
_geom_angle_atom_site_label_1
_geom_angle_atom_site_label_2
_geom_angle_atom_site_label_3
_geom_angle
_geom_angle_site_symmetry_1
_geom_angle_site_symmetry_3
_geom_angle_publ_flag
C7A C1A C2A 109.16(15) . . ?
C7A C1A C8A 110.84(14) . . ?
C8A C1A C2A 111.85(16) . . ?
C7B C1B C2B 109.03(14) . . ?
C7B C1B C8B 111.36(15) . . ?
C8B C1B C2B 111.30(15) . . ?
C7C C1C C2C 109.31(16) . . ?
C8C C1C C2C 110.70(16) . . ?
C8C C1C C7C 111.35(15) . . ?
C3A C2A C1A 121.87(16) . . ?
C3A C2A C11A 119.94(16) . . ?
C11A C2A C1A 118.16(15) . . ?
C3B C2B C1B 121.52(16) . . ?
C3B C2B C11B 119.41(16) . . ?
C11B C2B C1B 119.07(15) . . ?
C3C C2C C1C 122.19(16) . . ?
C3C C2C C11C 119.94(16) . . ?
C11C C2C C1C 117.85(16) . . ?
C2A C3A C4A 127.64(18) . . ?
C2B C3B C4B 128.10(17) . . ?
C2C C3C C4C 127.53(17) . . ?
C3A C4A C5A 121.83(17) . . ?
C3A C4A C10A 123.08(17) . . ?
C10A C4A C5A 59.66(13) . . ?
C3B C4B C5B 122.04(16) . . ?
C3B C4B C10B 122.64(16) . . ?
C10B C4B C5B 59.61(12) . . ?
C3C C4C C5C 122.12(18) . . ?
C3C C4C C10C 122.13(17) . . ?
C5C C4C C10C 58.59(13) . . ?
C6A C5A C4A 121.35(15) . . ?
C6A C5A C10A 122.04(17) . . ?
C10A C5A C4A 59.66(13) . . ?
C6B C5B C4B 120.98(16) . . ?
C6B C5B C10B 122.45(16) . . ?
C10B C5B C4B 60.07(13) . . ?
C6C C5C C4C 121.30(17) . . ?
C6C C5C C10C 122.75(19) . . ?
C10C C5C C4C 60.74(13) . . ?
C7A C6A C5A 127.09(19) . . ?
C7B C6B C5B 126.89(18) . . ?
C7C C6C C5C 127.14(19) . . ?
C6A C7A C1A 123.99(19) . . ?
C6B C7B C1B 124.49(18) . . ?
C6C C7C C1C 124.16(19) . . ?
C9A C8A C1A 123.80(18) . . ?
C9B C8B C1B 123.71(17) . . ?
C9C C8C C1C 124.07(18) . . ?
C8A C9A C10A 126.75(18) . . ?
C8B C9B C10B 126.64(18) . . ?
C8C C9C C10C 126.44(19) . . ?
C4A C10A C5A 60.68(13) . . ?
C9A C10A C4A 122.29(16) . . ?
C9A C10A C5A 122.25(18) . . ?
C5B C10B C4B 60.32(13) . . ?
C9B C10B C4B 122.11(16) . . ?
C9B C10B C5B 122.57(17) . . ?
C5C C10C C4C 60.67(13) . . ?
C9C C10C C4C 122.27(17) . . ?
C9C C10C C5C 122.46(19) . . ?
C12A C11A C2A 121.11(16) . . ?
C12A C11A C16A 117.66(16) . . ?
C16A C11A C2A 121.23(16) . . ?
C12B C11B C2B 121.76(16) . . ?
C16B C11B C2B 120.76(16) . . ?
C16B C11B C12B 117.48(16) . . ?
C12C C11C C2C 121.03(16) . . ?
C16C C11C C2C 121.22(16) . . ?
C16C C11C C12C 117.75(16) . . ?
C13A C12A C11A 121.76(17) . . ?
C13B C12B C11B 121.46(18) . . ?
C13C C12C C11C 121.21(18) . . ?
C14A C13A C12A 118.32(17) . . ?
C14B C13B C12B 118.88(17) . . ?
C12C C13C C14C 118.88(17) . . ?
C13A C14A N17A 118.62(17) . . ?
C15A C14A C13A 121.98(16) . . ?
C15A C14A N17A 119.38(17) . . ?
C13B C14B C15B 122.01(17) . . ?
C13B C14B N17B 119.94(17) . . ?
C15B C14B N17B 118.00(18) . . ?
C13C C14C N17C 118.86(17) . . ?
C15C C14C C13C 122.06(17) . . ?
C15C C14C N17C 119.08(17) . . ?
C16A C15A C14A 118.83(17) . . ?
C14B C15B C16B 118.31(18) . . ?
C14C C15C C16C 118.37(17) . . ?
C15A C16A C11A 121.42(17) . . ?
C15B C16B C11B 121.84(17) . . ?
C15C C16C C11C 121.69(17) . . ?
O18A N17A C14A 117.59(17) . . ?
O19A N17A C14A 118.24(17) . . ?
O19A N17A O18A 124.16(17) . . ?
O18B N17B C14B 118.34(18) . . ?
O18B N17B O19B 123.35(17) . . ?
O19B N17B C14B 118.29(17) . . ?
O18C N17C C14C 118.02(17) . . ?
O19C N17C C14C 117.99(17) . . ?
O19C N17C O18C 123.99(16) . . ?

loop_
_geom_bond_atom_site_label_1
_geom_bond_atom_site_label_2
_geom_bond_distance
_geom_bond_site_symmetry_2
_geom_bond_publ_flag
C1A C2A 1.529(2) . ?
C1A C7A 1.510(3) . ?
C1A C8A 1.514(3) . ?
C1B C2B 1.522(2) . ?
C1B C7B 1.511(3) . ?
C1B C8B 1.516(3) . ?
C1C C2C 1.527(2) . ?
C1C C7C 1.521(3) . ?
C1C C8C 1.514(3) . ?
C2A C3A 1.340(3) . ?
C2A C11A 1.482(2) . ?
C2B C3B 1.347(2) . ?
C2B C11B 1.481(2) . ?
C2C C3C 1.343(3) . ?
C2C C11C 1.476(2) . ?
C3A C4A 1.464(2) . ?
C3B C4B 1.459(2) . ?
C3C C4C 1.469(3) . ?
C4A C5A 1.541(3) . ?
C4A C10A 1.526(3) . ?
C4B C5B 1.532(3) . ?
C4B C10B 1.528(3) . ?
C4C C5C 1.543(3) . ?
C4C C10C 1.545(3) . ?
C5A C6A 1.466(3) . ?
C5A C10A 1.526(3) . ?
C5B C6B 1.466(3) . ?
C5B C10B 1.521(3) . ?
C5C C6C 1.460(3) . ?
C5C C10C 1.511(3) . ?
C6A C7A 1.323(3) . ?
C6B C7B 1.317(2) . ?
C6C C7C 1.308(3) . ?
C8A C9A 1.326(3) . ?
C8B C9B 1.328(3) . ?
C8C C9C 1.325(3) . ?
C9A C10A 1.461(3) . ?
C9B C10B 1.469(3) . ?
C9C C10C 1.464(3) . ?
C11A C12A 1.395(2) . ?
C11A C16A 1.401(2) . ?
C11B C12B 1.402(2) . ?
C11B C16B 1.395(2) . ?
C11C C12C 1.402(2) . ?
C11C C16C 1.398(3) . ?
C12A C13A 1.382(2) . ?
C12B C13B 1.378(3) . ?
C12C C13C 1.378(3) . ?
C13A C14A 1.380(3) . ?
C13B C14B 1.374(3) . ?
C13C C14C 1.381(3) . ?
C14A C15A 1.378(3) . ?
C14A N17A 1.474(2) . ?
C14B C15B 1.381(3) . ?
C14B N17B 1.465(2) . ?
C14C C15C 1.377(3) . ?
C14C N17C 1.468(2) . ?
C15A C16A 1.376(2) . ?
C15B C16B 1.382(2) . ?
C15C C16C 1.381(3) . ?
N17A O18A 1.234(2) . ?
N17A O19A 1.222(2) . ?
N17B O18B 1.223(2) . ?
N17B O19B 1.231(2) . ?
N17C O18C 1.233(2) . ?
N17C O19C 1.229(2) . ?
